data_1527360
loop_
_publ_author_name
'Faggiani, R.'
'Calvo, C.'

_publ_section_title
;
 Crystal structure of Ca K2 As2 O7 And Cd K2 P2 O7
;
_journal_name_full 'Canadian Journal of Chemistry'
_journal_page_first 3319
_journal_page_last 3324
_journal_volume 54
_journal_year 1976
_chemical_formula_sum 'Cd K2 O7 P2'
_chemical_name_systematic 'Cd K2 P2 O7'
_space_group_IT_number 15
_symmetry_space_group_name_Hall '-C 2yc'
_symmetry_space_group_name_H-M 'C 1 2/c 1'
_cell_angle_alpha 90
_cell_angle_beta 106.5
_cell_angle_gamma 90
_cell_formula_units_Z 4
_cell_length_a 9.737
_cell_length_b 5.548
_cell_length_c 12.766
_cell_volume 661.231
_citation_journal_id_ASTM CJCHAG
_cod_data_source_file Faggiani_CJCHAG_1976_660.cif
_cod_data_source_block Cd1K2O7P2
_cod_original_cell_volume 661.2313
_cod_original_formula_sum 'Cd1 K2 O7 P2'
_cod_database_code 1527360

loop_
_symmetry_equiv_pos_as_xyz
x,y,z
-x,y,-z+1/2
-x,-y,-z
x,-y,z-1/2
x+1/2,y+1/2,z
-x+1/2,y+1/2,-z+1/2
-x+1/2,-y+1/2,-z
x+1/2,-y+1/2,z-1/2

loop_
_atom_site_label
_atom_site_type_symbol
_atom_site_fract_x
_atom_site_fract_y
_atom_site_fract_z
_atom_site_occupancy
_atom_site_U_iso_or_equiv
O3 O-2 -0.106 0.5182 0.1341 1 0.0
O1 O-2 0 0.1558 0.25 1 0.0
Cd1 Cd+2 0.25 0.25 0 1 0.0
K1 K+1 0.3505 0.2919 0.3309 1 0.0
O2 O-2 0.8776 0.3209 0.3793 1 0.0
O4 O-2 -0.114 0.0951 0.0553 1 0.0
P1 P+5 -0.0281 0.2833 0.1298 1 0.0
